data_7706013
loop_
_publ_author_name
'Arata, Shogo'
'Suzuki, Kosuke'
'Yamaguchi, Kazuya'
'Sunada, Yusuke'

_publ_section_title
;
 Supersilyl as an effective monodentate ligand to stabilize
 four-coordinate manganese(II) complexes.
;
_journal_issue 48
_journal_name_full 'Dalton transactions (Cambridge, England : 2003)'
_journal_page_first 17537
_journal_page_last 17541
_journal_paper_doi 10.1039/d0dt03837g
_journal_volume 49
_journal_year 2020
_chemical_formula_moiety 'C26 H70 Br2 Mn2 O2 Si8'
_chemical_formula_sum 'C26 H70 Br2 Mn2 O2 Si8'
_chemical_formula_weight 909.21
_space_group_crystal_system triclinic
_space_group_IT_number 2
_space_group_name_Hall '-P 1'
_space_group_name_H-M_alt 'P -1'
_atom_sites_solution_hydrogens geom
_atom_sites_solution_primary direct
_atom_sites_solution_secondary difmap
_audit_update_record
;
2020-08-31 deposited with the CCDC.	2020-12-01 downloaded from the CCDC.
;
_cell_angle_alpha 90.848(4)
_cell_angle_beta 107.188(5)
_cell_angle_gamma 96.065(5)
_cell_formula_units_Z 1
_cell_length_a 9.482(4)
_cell_length_b 10.595(4)
_cell_length_c 13.023(5)
_cell_measurement_reflns_used 3164
_cell_measurement_temperature 213
_cell_measurement_theta_max 27.49
_cell_measurement_theta_min 3.14
_cell_volume 1241.4(8)
_computing_cell_refinement CrystalClear
_computing_data_collection 'CrystalClear (Rigaku Inc., 2008)'
_computing_data_reduction CrystalClear
_computing_molecular_graphics 'CrystalStructure 4.3'
_computing_publication_material 'CrystalStructure 4.3 (Rigaku, 2018)'
_computing_structure_refinement 'SHELXL Version 2017/1 (Sheldrick, 2008)'
_computing_structure_solution 'SHELXT Version 2014/5 (Sheldrick, 2014)'
_diffrn_ambient_temperature 213
_diffrn_detector_area_resol_mean 7.111
_diffrn_measured_fraction_theta_full 0.957
_diffrn_measured_fraction_theta_max 0.963
_diffrn_measurement_device_type 'Rigaku Saturn724'
_diffrn_measurement_method \w
_diffrn_radiation_type 'Mo K\a'
_diffrn_radiation_wavelength 0.71075
_diffrn_reflns_av_R_equivalents 0.1137
_diffrn_reflns_av_unetI/netI 0.0766
_diffrn_reflns_Laue_measured_fraction_full 0.957
_diffrn_reflns_Laue_measured_fraction_max 0.963
_diffrn_reflns_limit_h_max 12
_diffrn_reflns_limit_h_min -12
_diffrn_reflns_limit_k_max 13
_diffrn_reflns_limit_k_min -13
_diffrn_reflns_limit_l_max 16
_diffrn_reflns_limit_l_min -16
_diffrn_reflns_number 16571
_diffrn_reflns_point_group_measured_fraction_full 0.957
_diffrn_reflns_point_group_measured_fraction_max 0.963
_diffrn_reflns_theta_full 25.242
_diffrn_reflns_theta_max 27.545
_diffrn_reflns_theta_min 3.144
_diffrn_standards_number 0
_exptl_absorpt_coefficient_mu 2.335
_exptl_absorpt_correction_T_max 0.705
_exptl_absorpt_correction_T_min 0.562
_exptl_absorpt_correction_type multi-scan
_exptl_absorpt_process_details 'REQAB (Rigaku, 1998)'
_exptl_crystal_colour colorless
_exptl_crystal_density_diffrn 1.216
_exptl_crystal_density_method 'not measured'
_exptl_crystal_description block
_exptl_crystal_F_000 474.00
_exptl_crystal_size_max 0.200
_exptl_crystal_size_mid 0.150
_exptl_crystal_size_min 0.150
_refine_diff_density_max 0.70
_refine_diff_density_min -0.62
_refine_ls_extinction_method none
_refine_ls_goodness_of_fit_ref 1.071
_refine_ls_hydrogen_treatment constr
_refine_ls_number_parameters 181
_refine_ls_number_reflns 5517
_refine_ls_number_restraints 0
_refine_ls_R_factor_all 0.0548
_refine_ls_R_factor_gt 0.0485
_refine_ls_shift/su_max 0.000
_refine_ls_structure_factor_coef Fsqd
_refine_ls_weighting_details 'w = 1/[\s^2^(Fo^2^)+(0.0396P)^2^+0.7005P] where P=(Fo^2^+2Fc^2^)/3'
_refine_ls_weighting_scheme calc
_refine_ls_wR_factor_gt 0.1207
_refine_ls_wR_factor_ref 0.1263
_reflns_Friedel_coverage 0.000
_reflns_number_gt 4885
_reflns_number_total 5517
_reflns_threshold_expression F^2^>2.0\s(F^2^)
_cod_data_source_file d0dt03837g2.cif
_cod_data_source_block '[(Si)(THF)Mn(m-Br]2'
_cod_depositor_comments 'Adding full bibliography for 7706013--7706016.cif.'
_cod_database_code 7706013

loop_
_space_group_symop_id
_space_group_symop_operation_xyz
1 +X,+Y,+Z
2 -X,-Y,-Z

loop_
_atom_site_label
_atom_site_type_symbol
_atom_site_fract_x
_atom_site_fract_y
_atom_site_fract_z
_atom_site_U_iso_or_equiv
_atom_site_adp_type
_atom_site_occupancy
_atom_site_site_symmetry_order
_atom_site_calc_flag
_atom_site_refinement_flags_posn
_atom_site_refinement_flags_adp
_atom_site_refinement_flags_occupancy
_atom_site_disorder_assembly
_atom_site_disorder_group
Br1 Br 0.34727(3) 0.10070(3) 0.42660(2) 0.05331(13) Uani 1 1 d . . . . .
Mn1 Mn 0.60006(5) 0.13430(4) 0.57317(3) 0.03840(13) Uani 1 1 d . . . . .
Si1 Si 0.63421(8) 0.25071(6) 0.75058(5) 0.03432(16) Uani 1 1 d . . . . .
Si2 Si 0.40014(9) 0.26902(8) 0.76981(7) 0.0464(2) Uani 1 1 d . . . . .
Si3 Si 0.76674(10) 0.13450(9) 0.89020(7) 0.0520(2) Uani 1 1 d . . . . .
Si4 Si 0.75857(10) 0.45538(8) 0.76239(7) 0.0491(2) Uani 1 1 d . . . . .
O1 O 0.7368(3) 0.1991(3) 0.47801(19) 0.0634(6) Uani 1 1 d . . . . .
C1 C 0.4034(5) 0.3192(5) 0.9089(4) 0.0818(13) Uani 1 1 d . . . . .
H1A H 0.465683 0.399516 0.930624 0.098 Uiso 1 1 calc R U . . .
H1B H 0.303227 0.328926 0.909753 0.098 Uiso 1 1 calc R U . . .
H1C H 0.443129 0.255127 0.958331 0.098 Uiso 1 1 calc R U . . .
C2 C 0.3067(5) 0.3874(5) 0.6747(4) 0.0875(14) Uani 1 1 d . . . . .
H2A H 0.303879 0.362997 0.601977 0.105 Uiso 1 1 calc R U . . .
H2B H 0.206121 0.389369 0.678084 0.105 Uiso 1 1 calc R U . . .
H2C H 0.361834 0.470990 0.694914 0.105 Uiso 1 1 calc R U . . .
C3 C 0.2786(5) 0.1142(4) 0.7335(4) 0.0746(11) Uani 1 1 d . . . . .
H3A H 0.274087 0.084953 0.661504 0.089 Uiso 1 1 calc R U . . .
H3B H 0.319225 0.051708 0.784312 0.089 Uiso 1 1 calc R U . . .
H3C H 0.179323 0.125506 0.735733 0.089 Uiso 1 1 calc R U . . .
C4 C 0.6563(5) -0.0185(4) 0.8997(4) 0.0807(12) Uani 1 1 d . . . . .
H4A H 0.626761 -0.065704 0.830861 0.097 Uiso 1 1 calc R U . . .
H4B H 0.716227 -0.068070 0.954440 0.097 Uiso 1 1 calc R U . . .
H4C H 0.568454 -0.001566 0.918788 0.097 Uiso 1 1 calc R U . . .
C5 C 0.8199(7) 0.2203(6) 1.0249(3) 0.1001(16) Uani 1 1 d . . . . .
H5A H 0.877811 0.300788 1.022815 0.120 Uiso 1 1 calc R U . . .
H5B H 0.730839 0.235499 1.043072 0.120 Uiso 1 1 calc R U . . .
H5C H 0.878612 0.168995 1.078723 0.120 Uiso 1 1 calc R U . . .
C6 C 0.9393(5) 0.0948(5) 0.8610(4) 0.0893(14) Uani 1 1 d . . . . .
H6A H 0.999845 0.172639 0.855506 0.107 Uiso 1 1 calc R U . . .
H6B H 0.995153 0.046478 0.918764 0.107 Uiso 1 1 calc R U . . .
H6C H 0.912385 0.044680 0.793709 0.107 Uiso 1 1 calc R U . . .
C7 C 0.7256(7) 0.5650(4) 0.8647(4) 0.0980(17) Uani 1 1 d . . . . .
H7A H 0.755658 0.529152 0.934966 0.118 Uiso 1 1 calc R U . . .
H7B H 0.783198 0.646832 0.866907 0.118 Uiso 1 1 calc R U . . .
H7C H 0.620804 0.575868 0.845435 0.118 Uiso 1 1 calc R U . . .
C8 C 0.9647(5) 0.4508(5) 0.7977(4) 0.0871(14) Uani 1 1 d . . . . .
H8A H 0.986280 0.394677 0.746135 0.105 Uiso 1 1 calc R U . . .
H8B H 1.013273 0.535703 0.795792 0.105 Uiso 1 1 calc R U . . .
H8C H 1.001191 0.419746 0.869310 0.105 Uiso 1 1 calc R U . . .
C9 C 0.6991(6) 0.5284(4) 0.6286(4) 0.0874(14) Uani 1 1 d . . . . .
H9A H 0.715105 0.473184 0.574049 0.105 Uiso 1 1 calc R U . . .
H9B H 0.594405 0.539444 0.610506 0.105 Uiso 1 1 calc R U . . .
H9C H 0.756798 0.610408 0.631978 0.105 Uiso 1 1 calc R U . . .
C10 C 0.8960(5) 0.1949(7) 0.5148(5) 0.118(2) Uani 1 1 d . . . . .
H10A H 0.941540 0.247887 0.581095 0.141 Uiso 1 1 calc R U . . .
H10B H 0.919193 0.107567 0.528561 0.141 Uiso 1 1 calc R U . . .
C11 C 0.9488(8) 0.2434(13) 0.4286(7) 0.212(6) Uani 1 1 d . . . . .
H11A H 1.013757 0.322983 0.453458 0.255 Uiso 1 1 calc R U . . .
H11B H 1.007277 0.182214 0.407811 0.255 Uiso 1 1 calc R U . . .
C12 C 0.8318(9) 0.2650(7) 0.3399(6) 0.133(3) Uani 1 1 d . . . . .
H12A H 0.828843 0.209169 0.278498 0.160 Uiso 1 1 calc R U . . .
H12B H 0.843284 0.353402 0.319845 0.160 Uiso 1 1 calc R U . . .
C13 C 0.6929(6) 0.2379(5) 0.3707(4) 0.0898(14) Uani 1 1 d . . . . .
H13A H 0.641647 0.314192 0.365999 0.108 Uiso 1 1 calc R U . . .
H13B H 0.625830 0.170368 0.322945 0.108 Uiso 1 1 calc R U . . .

loop_
_atom_site_aniso_label
_atom_site_aniso_U_11
_atom_site_aniso_U_22
_atom_site_aniso_U_33
_atom_site_aniso_U_23
_atom_site_aniso_U_13
_atom_site_aniso_U_12
Br1 0.0551(2) 0.04282(17) 0.0559(2) -0.00616(12) 0.00385(13) 0.01674(13)
Mn1 0.0448(2) 0.0348(2) 0.0377(2) -0.00367(15) 0.01709(16) 0.00067(16)
Si1 0.0368(4) 0.0334(3) 0.0337(3) -0.0009(2) 0.0132(3) 0.0010(3)
Si2 0.0446(4) 0.0488(4) 0.0525(5) -0.0016(3) 0.0254(3) 0.0047(3)
Si3 0.0538(5) 0.0613(5) 0.0409(4) 0.0129(4) 0.0125(3) 0.0103(4)
Si4 0.0593(5) 0.0387(4) 0.0519(5) -0.0084(3) 0.0266(4) -0.0104(4)
O1 0.0620(14) 0.0787(16) 0.0555(13) 0.0036(11) 0.0315(11) -0.0065(12)
C1 0.083(3) 0.097(3) 0.080(3) -0.021(2) 0.053(2) -0.004(2)
C2 0.066(3) 0.097(3) 0.116(4) 0.032(3) 0.041(2) 0.039(2)
C3 0.056(2) 0.078(3) 0.092(3) -0.009(2) 0.0347(19) -0.0151(19)
C4 0.096(3) 0.069(2) 0.081(3) 0.035(2) 0.029(2) 0.011(2)
C5 0.123(4) 0.120(4) 0.042(2) -0.001(2) -0.001(2) 0.022(3)
C6 0.068(3) 0.119(4) 0.089(3) 0.044(3) 0.023(2) 0.038(3)
C7 0.129(4) 0.066(2) 0.113(4) -0.044(2) 0.071(3) -0.028(3)
C8 0.062(2) 0.086(3) 0.110(3) -0.016(3) 0.034(2) -0.027(2)
C9 0.118(4) 0.058(2) 0.089(3) 0.023(2) 0.039(3) -0.001(2)
C10 0.054(3) 0.192(7) 0.105(4) 0.026(4) 0.031(2) -0.016(3)
C11 0.093(5) 0.412(18) 0.142(7) 0.070(9) 0.069(5) -0.035(8)
C12 0.156(7) 0.150(6) 0.130(6) 0.039(4) 0.105(5) -0.004(5)
C13 0.101(4) 0.104(3) 0.087(3) 0.046(3) 0.056(3) 0.028(3)

loop_
_atom_type_symbol
_atom_type_description
_atom_type_scat_dispersion_real
_atom_type_scat_dispersion_imag
_atom_type_scat_source
H H 0.0000 0.0000
;
International Tables for Crystallography
(Vol. C, Table 6.1.1.4)
;
O O 0.0106 0.0060
;
International Tables for Crystallography
(Vol. C, Tables 4.2.6.8 and 6.1.1.4)
;
Mn Mn 0.3368 0.7283
;
International Tables for Crystallography
(Vol. C, Tables 4.2.6.8 and 6.1.1.4)
;
Br Br -0.2901 2.4595
;
International Tables for Crystallography
(Vol. C, Tables 4.2.6.8 and 6.1.1.4)
;
Si Si 0.0817 0.0704
;
International Tables for Crystallography
(Vol. C, Tables 4.2.6.8 and 6.1.1.4)
;
C C 0.0033 0.0016
;
International Tables for Crystallography
(Vol. C, Tables 4.2.6.8 and 6.1.1.4)
;

loop_
_geom_angle_atom_site_label_1
_geom_angle_atom_site_label_2
_geom_angle_atom_site_label_3
_geom_angle
_geom_angle_site_symmetry_1
_geom_angle_site_symmetry_3
_geom_angle_publ_flag
Mn1 Br1 Mn1 83.840(18) . 2_656 ?
O1 Mn1 Si1 118.65(7) . . ?
O1 Mn1 Br1 99.51(8) . . ?
Si1 Mn1 Br1 122.00(3) . . ?
O1 Mn1 Br1 96.54(8) . 2_656 ?
Si1 Mn1 Br1 118.72(3) . 2_656 ?
Br1 Mn1 Br1 96.161(18) . 2_656 ?
Si3 Si1 Si2 109.18(4) . . ?
Si3 Si1 Si4 109.16(5) . . ?
Si2 Si1 Si4 107.82(4) . . ?
Si3 Si1 Mn1 109.31(4) . . ?
Si2 Si1 Mn1 108.46(4) . . ?
Si4 Si1 Mn1 112.85(4) . . ?
C1 Si2 C3 107.1(2) . . ?
C1 Si2 C2 108.2(2) . . ?
C3 Si2 C2 106.9(2) . . ?
C1 Si2 Si1 114.21(15) . . ?
C3 Si2 Si1 110.70(14) . . ?
C2 Si2 Si1 109.52(14) . . ?
C4 Si3 C5 107.3(3) . . ?
C4 Si3 C6 107.2(2) . . ?
C5 Si3 C6 108.9(3) . . ?
C4 Si3 Si1 110.88(15) . . ?
C5 Si3 Si1 113.45(18) . . ?
C6 Si3 Si1 108.94(14) . . ?
C7 Si4 C9 107.9(3) . . ?
C7 Si4 C8 107.1(2) . . ?
C9 Si4 C8 107.0(2) . . ?
C7 Si4 Si1 114.11(15) . . ?
C9 Si4 Si1 109.56(15) . . ?
C8 Si4 Si1 110.91(16) . . ?
C13 O1 C10 110.1(3) . . ?
C13 O1 Mn1 128.2(3) . . ?
C10 O1 Mn1 121.3(3) . . ?
Si2 C1 H1A 109.5 . . ?
Si2 C1 H1B 109.5 . . ?
H1A C1 H1B 109.5 . . ?
Si2 C1 H1C 109.5 . . ?
H1A C1 H1C 109.5 . . ?
H1B C1 H1C 109.5 . . ?
Si2 C2 H2A 109.5 . . ?
Si2 C2 H2B 109.5 . . ?
H2A C2 H2B 109.5 . . ?
Si2 C2 H2C 109.5 . . ?
H2A C2 H2C 109.5 . . ?
H2B C2 H2C 109.5 . . ?
Si2 C3 H3A 109.5 . . ?
Si2 C3 H3B 109.5 . . ?
H3A C3 H3B 109.5 . . ?
Si2 C3 H3C 109.5 . . ?
H3A C3 H3C 109.5 . . ?
H3B C3 H3C 109.5 . . ?
Si3 C4 H4A 109.5 . . ?
Si3 C4 H4B 109.5 . . ?
H4A C4 H4B 109.5 . . ?
Si3 C4 H4C 109.5 . . ?
H4A C4 H4C 109.5 . . ?
H4B C4 H4C 109.5 . . ?
Si3 C5 H5A 109.5 . . ?
Si3 C5 H5B 109.5 . . ?
H5A C5 H5B 109.5 . . ?
Si3 C5 H5C 109.5 . . ?
H5A C5 H5C 109.5 . . ?
H5B C5 H5C 109.5 . . ?
Si3 C6 H6A 109.5 . . ?
Si3 C6 H6B 109.5 . . ?
H6A C6 H6B 109.5 . . ?
Si3 C6 H6C 109.5 . . ?
H6A C6 H6C 109.5 . . ?
H6B C6 H6C 109.5 . . ?
Si4 C7 H7A 109.5 . . ?
Si4 C7 H7B 109.5 . . ?
H7A C7 H7B 109.5 . . ?
Si4 C7 H7C 109.5 . . ?
H7A C7 H7C 109.5 . . ?
H7B C7 H7C 109.5 . . ?
Si4 C8 H8A 109.5 . . ?
Si4 C8 H8B 109.5 . . ?
H8A C8 H8B 109.5 . . ?
Si4 C8 H8C 109.5 . . ?
H8A C8 H8C 109.5 . . ?
H8B C8 H8C 109.5 . . ?
Si4 C9 H9A 109.5 . . ?
Si4 C9 H9B 109.5 . . ?
H9A C9 H9B 109.5 . . ?
Si4 C9 H9C 109.5 . . ?
H9A C9 H9C 109.5 . . ?
H9B C9 H9C 109.5 . . ?
C11 C10 O1 105.0(5) . . ?
C11 C10 H10A 110.7 . . ?
O1 C10 H10A 110.7 . . ?
C11 C10 H10B 110.7 . . ?
O1 C10 H10B 110.7 . . ?
H10A C10 H10B 108.8 . . ?
C12 C11 C10 111.3(5) . . ?
C12 C11 H11A 109.4 . . ?
C10 C11 H11A 109.4 . . ?
C12 C11 H11B 109.4 . . ?
C10 C11 H11B 109.4 . . ?
H11A C11 H11B 108.0 . . ?
C11 C12 C13 107.1(5) . . ?
C11 C12 H12A 110.3 . . ?
C13 C12 H12A 110.3 . . ?
C11 C12 H12B 110.3 . . ?
C13 C12 H12B 110.3 . . ?
H12A C12 H12B 108.5 . . ?
O1 C13 C12 106.2(5) . . ?
O1 C13 H13A 110.5 . . ?
C12 C13 H13A 110.5 . . ?
O1 C13 H13B 110.5 . . ?
C12 C13 H13B 110.5 . . ?
H13A C13 H13B 108.7 . . ?

loop_
_geom_bond_atom_site_label_1
_geom_bond_atom_site_label_2
_geom_bond_distance
_geom_bond_site_symmetry_2
_geom_bond_publ_flag
Br1 Mn1 2.5711(9) . ?
Br1 Mn1 2.5905(10) 2_656 ?
Mn1 O1 2.116(2) . ?
Mn1 Si1 2.5205(11) . ?
Si1 Si3 2.3332(12) . ?
Si1 Si2 2.3332(14) . ?
Si1 Si4 2.3366(12) . ?
Si2 C1 1.870(4) . ?
Si2 C3 1.871(4) . ?
Si2 C2 1.877(4) . ?
Si3 C4 1.861(4) . ?
Si3 C5 1.868(4) . ?
Si3 C6 1.873(4) . ?
Si4 C7 1.871(4) . ?
Si4 C9 1.872(5) . ?
Si4 C8 1.877(5) . ?
O1 C13 1.416(5) . ?
O1 C10 1.448(6) . ?
C1 H1A 0.9700 . ?
C1 H1B 0.9700 . ?
C1 H1C 0.9700 . ?
C2 H2A 0.9700 . ?
C2 H2B 0.9700 . ?
C2 H2C 0.9700 . ?
C3 H3A 0.9700 . ?
C3 H3B 0.9700 . ?
C3 H3C 0.9700 . ?
C4 H4A 0.9700 . ?
C4 H4B 0.9700 . ?
C4 H4C 0.9700 . ?
C5 H5A 0.9700 . ?
C5 H5B 0.9700 . ?
C5 H5C 0.9700 . ?
C6 H6A 0.9700 . ?
C6 H6B 0.9700 . ?
C6 H6C 0.9700 . ?
C7 H7A 0.9700 . ?
C7 H7B 0.9700 . ?
C7 H7C 0.9700 . ?
C8 H8A 0.9700 . ?
C8 H8B 0.9700 . ?
C8 H8C 0.9700 . ?
C9 H9A 0.9700 . ?
C9 H9B 0.9700 . ?
C9 H9C 0.9700 . ?
C10 C11 1.439(8) . ?
C10 H10A 0.9800 . ?
C10 H10B 0.9800 . ?
C11 C12 1.386(11) . ?
C11 H11A 0.9800 . ?
C11 H11B 0.9800 . ?
C12 C13 1.487(7) . ?
C12 H12A 0.9800 . ?
C12 H12B 0.9800 . ?
C13 H13A 0.9800 . ?
C13 H13B 0.9800 . ?

loop_
_geom_torsion_atom_site_label_1
_geom_torsion_atom_site_label_2
_geom_torsion_atom_site_label_3
_geom_torsion_atom_site_label_4
_geom_torsion
_geom_torsion_site_symmetry_1
_geom_torsion_site_symmetry_2
_geom_torsion_site_symmetry_3
_geom_torsion_site_symmetry_4
_geom_torsion_publ_flag
C13 O1 C10 C11 4.8(8) . . . . ?
Mn1 O1 C10 C11 178.7(6) . . . . ?
O1 C10 C11 C12 -5.4(12) . . . . ?
C10 C11 C12 C13 4.0(13) . . . . ?
C10 O1 C13 C12 -2.6(6) . . . . ?
Mn1 O1 C13 C12 -175.9(4) . . . . ?
C11 C12 C13 O1 -0.8(9) . . . . ?
